data_7063639
loop_
_publ_author_name
'Hasi\'c, Ru\<sid'
'Serezli\'c, Majda Kolenovi\'c'
'Cakovi\'c, Angelina'
'Bogojeski, Jovana'
'Nikodijevi\'c, Danijela'
'Milutinovi\'c, Milena'
'Stanojevi\'c, Aleksandra'
'\<Cavi\'c, Milena'
'Egorov, Andrei V.'
'Komolkin, Andrei V.'
'Kornyakov, Ilya V.'
'Scheurer, Andreas'
'Puchta, Ralph'
'Soldatovi\'c, Tanja V.'

_publ_section_title
;
 New bis-pyrazolate zinc(ii) complexes as potential anticancer drugs: from
 structure to anticancer activity
;
_journal_issue 9
_journal_name_full 'New Journal of Chemistry'
_journal_page_first 3617
_journal_page_last 3632
_journal_paper_doi 10.1039/D5NJ00043B
_journal_volume 49
_journal_year 2025
_chemical_formula_moiety 'C19 H25 Cl2 N5 Zn, 2.459(H2 O)'
_chemical_formula_sum 'C19 H29.92 Cl2 N5 O2.46 Zn'
_chemical_formula_weight 504.03
_space_group_crystal_system triclinic
_space_group_IT_number 2
_space_group_name_Hall '-P 1'
_space_group_name_H-M_alt 'P -1'
_atom_sites_solution_hydrogens mixed
_audit_creation_date 2024-02-28
_audit_creation_method
;
Olex2 1.5
(compiled 2023.03.06 svn.rbb2c1857 for OlexSys, GUI svn.r6748)
;
_audit_update_record
;
2024-03-12 deposited with the CCDC.	2025-01-30 downloaded from the CCDC.
;
_cell_angle_alpha 67.436(3)
_cell_angle_beta 84.168(3)
_cell_angle_gamma 75.427(4)
_cell_formula_units_Z 2
_cell_length_a 10.0761(4)
_cell_length_b 11.1556(5)
_cell_length_c 11.5131(4)
_cell_measurement_reflns_used 10571
_cell_measurement_temperature 100(2)
_cell_measurement_theta_max 79.4310
_cell_measurement_theta_min 4.1450
_cell_volume 1156.60(9)
_computing_cell_refinement 'CrysAlisPro 1.171.41.103a (Rigaku OD, 2021)'
_computing_data_collection 'CrysAlisPro 1.171.41.103a (Rigaku OD, 2021)'
_computing_data_reduction 'CrysAlisPro 1.171.41.103a (Rigaku OD, 2021)'
_computing_molecular_graphics 'Olex2 1.5 (Dolomanov et al., 2009)'
_computing_publication_material 'Olex2 1.5 (Dolomanov et al., 2009)'
_computing_structure_refinement 'SHELXL 2019/2 (Sheldrick, 2015)'
_computing_structure_solution 'SHELXT 2018/2 (Sheldrick, 2018)'
_diffrn_ambient_environment N~2~
_diffrn_ambient_temperature 100(2)
_diffrn_detector 'Hybrid Pixel Array Detector'
_diffrn_detector_area_resol_mean 10.0000
_diffrn_detector_type HyPix
_diffrn_measured_fraction_theta_full 1.000
_diffrn_measured_fraction_theta_max 0.959
_diffrn_measurement_details
;
List of Runs (angles in degrees, time in seconds):

  # Type    Start    End  Width  t~exp~   \w     \q     \k     \f   Frames
#--------------------------------------------------------------------------
  1  \w   -116.00 -38.00   0.50    0.70    --  -47.51 -28.00  44.00  156
  2  \w    -12.00  14.00   0.50    0.70    --  -47.51  28.00-153.00   52
  3  \w     37.00 118.00   0.50    0.70    --   47.51  28.00-153.00  162
  4  \w   -176.00-109.00   0.50    2.00    -- -106.00 -28.00  44.00  134
  5  \w    141.00 178.00   0.50    2.00    --  113.25  28.00-153.00   74
  6  \w    111.00 138.00   0.50    2.00    --  113.25  28.00-153.00   54
  7  \w    -57.00  24.00   0.50    0.70    --  -47.51  57.00 -30.00  162
  8  \w   -110.00 -85.00   0.50    0.70    --  -47.51-125.00 -30.00   50
  9  \w     76.00 117.00   0.50    0.70    --   47.51 125.00-120.00   82
 10  \w    -21.00   4.00   0.50    0.70    --   47.51 -28.00  44.00   50
 11  \w    -27.00  19.00   0.50    0.70    --   47.51 -19.00 -90.00   92
 12  \w    -22.00  68.00   0.50    0.70    --   47.51 -77.00-180.00  180
 13  \w    -70.00 -36.00   0.50    2.00    -- -106.00  61.00-180.00   68
 14  \w   -118.00 -93.00   0.50    2.00    -- -106.00 -30.00   0.00   50
 15  \w    -83.00 -42.00   0.50    2.00    -- -106.00 144.00-175.07   82
 16  \w   -120.00 -93.00   0.50    2.00    -- -106.00 136.00 -16.32   54
 17  \w   -131.00 -99.00   0.50    2.00    -- -106.00 -77.00   0.00   64
 18  \w    -76.00 -33.00   0.50    2.00    -- -106.00 125.00 -90.00   86
 19  \w   -107.00 -78.00   0.50    2.00    -- -106.00 125.00 -30.00   58
 20  \w   -108.00 -83.00   0.50    2.00    -- -106.00 109.00  55.12   50
 21  \w    -71.00 -33.00   0.50    2.00    -- -106.00  61.00   0.00   76
 22  \w   -111.00 -82.00   0.50    2.00    -- -106.00 125.00-180.00   58
 23  \w   -108.00 -80.00   0.50    2.00    -- -106.00 110.00  96.43   56
 24  \w   -142.00-107.00   0.50    2.00    -- -106.00 -30.00 -90.00   70
 25  \w   -126.00-101.00   0.50    2.00    -- -106.00 144.00-108.68   50
 26  \w    -64.00 -36.00   0.50    2.00    -- -106.00 109.00  55.12   56
 27  \w   -176.00-136.00   0.50    2.00    -- -106.00 -30.00   0.00   80
 28  \w   -177.00-139.00   0.50    2.00    -- -106.00 -77.00   0.00   76
 29  \w   -111.00 -85.00   0.50    2.00    -- -106.00 125.00 -90.00   52
 30  \w    -68.00 -42.00   0.50    2.00    -- -106.00 144.00-108.68   52
 31  \w   -126.00 -89.00   0.50    2.00    -- -106.00 144.00 109.55   74
 32  \w    -82.00 -56.00   0.50    2.00    -- -106.00 144.00 109.55   52
 33  \w    -71.00 -41.00   0.50    2.00    -- -106.00 125.00-180.00   60
 34  \w    -72.00 -36.00   0.50    2.00    -- -106.00 125.00 -30.00   72
 35  \w   -126.00 -92.00   0.50    2.00    -- -106.00 144.00-175.07   68
 36  \w     43.00  75.00   0.50    2.00    --  113.25 -94.00-180.00   64
 37  \w    101.00 149.00   0.50    2.00    --  113.25  15.00 120.00   96
 38  \w     43.00  69.00   0.50    2.00    --  113.25 -61.00  30.00   52
 39  \w     43.00 105.00   0.50    2.00    --  113.25 -77.00 -30.00  124
 40  \w     42.00 104.00   0.50    2.00    --  113.25 -94.00  60.00  124
 41  \w     53.00 103.00   0.50    2.00    --  113.25 -77.00-180.00  100
 42  \w     42.00  86.00   0.50    2.00    --  113.25 -94.00 -60.00   88
 43  \w     44.00 100.00   0.50    2.00    --  113.25 -94.00 120.00  112
 44  \w     45.00  70.00   0.50    2.00    --  113.25 -61.00-150.00   50
 45  \w     45.00  70.00   0.50    2.00    --  113.25 -61.00 120.00   50
 46  \w    126.00 176.00   0.50    2.00    --  113.25 125.00  30.00  100
 47  \w     44.00  69.00   0.50    2.00    --  113.25 -61.00-180.00   50
 48  \w     76.00 115.00   0.50    2.00    --  113.25 125.00  30.00   78
 49  \w    118.00 175.00   0.50    2.00    --  113.25  45.00 150.00  114
 50  \w    109.00 175.00   0.50    2.00    --  113.25  30.00 -90.00  132
 51  \w    153.00 178.00   0.50    2.00    --  113.25  15.00 120.00   50
;
_diffrn_measurement_device 'four-circle diffractometer'
_diffrn_measurement_device_type 'XtaLAB Synergy, Single source at home/near, HyPix'
_diffrn_measurement_method '\w scans'
_diffrn_orient_matrix_type 'CrysAlisPro convention (1999,Acta A55,543-557)'
_diffrn_orient_matrix_UB_11 -0.1475324000
_diffrn_orient_matrix_UB_12 0.0849040000
_diffrn_orient_matrix_UB_13 -0.0307476000
_diffrn_orient_matrix_UB_21 0.0335954000
_diffrn_orient_matrix_UB_22 0.1036071000
_diffrn_orient_matrix_UB_23 0.0433434000
_diffrn_orient_matrix_UB_31 0.0454140000
_diffrn_orient_matrix_UB_32 0.0754107000
_diffrn_orient_matrix_UB_33 -0.1348076000
_diffrn_radiation_monochromator mirror
_diffrn_radiation_probe x-ray
_diffrn_radiation_type 'Cu K\a'
_diffrn_radiation_wavelength 1.54184
_diffrn_reflns_av_R_equivalents 0.0435
_diffrn_reflns_av_unetI/netI 0.0441
_diffrn_reflns_Laue_measured_fraction_full 1.000
_diffrn_reflns_Laue_measured_fraction_max 0.959
_diffrn_reflns_limit_h_max 12
_diffrn_reflns_limit_h_min -12
_diffrn_reflns_limit_k_max 13
_diffrn_reflns_limit_k_min -14
_diffrn_reflns_limit_l_max 12
_diffrn_reflns_limit_l_min -14
_diffrn_reflns_number 15818
_diffrn_reflns_point_group_measured_fraction_full 1.000
_diffrn_reflns_point_group_measured_fraction_max 0.959
_diffrn_reflns_theta_full 67.684
_diffrn_reflns_theta_max 80.187
_diffrn_reflns_theta_min 4.158
_diffrn_source 'micro-focus sealed X-ray tube'
_diffrn_source_type 'PhotonJet (Cu) X-ray Source'
_exptl_absorpt_coefficient_mu 3.823
_exptl_absorpt_correction_T_max 1.00000
_exptl_absorpt_correction_T_min 0.88718
_exptl_absorpt_correction_type multi-scan
_exptl_absorpt_process_details
;
CrysAlisPro 1.171.41.103a (Rigaku Oxford Diffraction, 2021)
Empirical absorption correction using spherical harmonics,
implemented in SCALE3 ABSPACK scaling algorithm.
;
_exptl_crystal_colour colourless
_exptl_crystal_colour_primary colourless
_exptl_crystal_density_diffrn 1.447
_exptl_crystal_description prism
_exptl_crystal_F_000 525
_exptl_crystal_size_max 0.05
_exptl_crystal_size_mid 0.04
_exptl_crystal_size_min 0.03
_refine_diff_density_max 0.486
_refine_diff_density_min -0.502
_refine_diff_density_rms 0.065
_refine_ls_extinction_method none
_refine_ls_goodness_of_fit_ref 1.068
_refine_ls_hydrogen_treatment mixed
_refine_ls_matrix_type full
_refine_ls_number_parameters 311
_refine_ls_number_reflns 4845
_refine_ls_number_restraints 12
_refine_ls_restrained_S_all 1.068
_refine_ls_R_factor_all 0.0370
_refine_ls_R_factor_gt 0.0317
_refine_ls_shift/su_max 0.001
_refine_ls_shift/su_mean 0.000
_refine_ls_structure_factor_coef Fsqd
_refine_ls_weighting_details 'w=1/[\s^2^(Fo^2^)+(0.0240P)^2^+0.7582P] where P=(Fo^2^+2Fc^2^)/3'
_refine_ls_weighting_scheme calc
_refine_ls_wR_factor_gt 0.0767
_refine_ls_wR_factor_ref 0.0792
_reflns_Friedel_coverage 0.000
_reflns_number_gt 4272
_reflns_number_total 4845
_reflns_threshold_expression 'I > 2\s(I)'
_cod_data_source_file d5nj00043b2.cif
_cod_data_source_block 2ver0-26329_iii
_cod_depositor_comments 'Adding full bibliography for 7063638--7063639.cif.'
_cod_database_code 7063639
_shelx_shelxl_version_number 2019/2
_chemical_oxdiff_formula 'Zn Cl2 C19 H25 N5'
_shelx_space_group_comment
;
The symmetry employed for this shelxl refinement is uniquely defined
by the following loop, which should always be used as a source of
symmetry information in preference to the above space-group names.
They are only intended as comments.
;
_shelx_estimated_absorpt_t_max 0.894
_shelx_estimated_absorpt_t_min 0.832
_olex2_refinement_description
;
1. Fixed Uiso
 At 1.2 times of:
  All C(H) groups, All N(H) groups
 At 1.5 times of:
  All C(H,H,H) groups, All O(H,H) groups
2. Restrained distances
 H4B-O4
 0.96 with sigma of 0.02
 H3B-O3
 0.96 with sigma of 0.02
 H1A-O1
 0.96 with sigma of 0.02
 H1B-O1
 0.96 with sigma of 0.02
 H2A-O2
 0.96 with sigma of 0.02
 O3-H3A
 0.96 with sigma of 0.02
 H2B-O2
 0.96 with sigma of 0.02
 H4A-O4
 0.96 with sigma of 0.02
 H1B-H1A
 1.52 with sigma of 0.04
 H4A-H4B
 1.52 with sigma of 0.04
 H3B-H3A
 1.52 with sigma of 0.04
 H2B-H2A
 1.52 with sigma of 0.04
3. Others
 Sof(O2)=Sof(H2A)=Sof(H2B)=Sof(O4)=Sof(H4A)=Sof(H4B)=1-FVAR(1)
 Sof(O3)=Sof(H3A)=Sof(H3B)=FVAR(1)
4.a Aromatic/amide H refined with riding coordinates:
 N1(H1), N5(H5), C2(H2), C3(H3), C4(H4), C7(H7), C14(H14)
4.b Idealised Me refined as rotating group:
 C10(H10A,H10B,H10C), C11(H11A,H11B,H11C), C12(H12A,H12B,H12C), C17(H17A,H17B,
 H17C), C18(H18A,H18B,H18C), C19(H19A,H19B,H19C)
;
_olex2_submission_special_instructions 'No special instructions were received'
_oxdiff_exptl_absorpt_empirical_details
;
Empirical correction (ABSPACK) includes:
- Absorption correction using spherical harmonics
- Frame scaling
;
_oxdiff_exptl_absorpt_empirical_full_max 2.097
_oxdiff_exptl_absorpt_empirical_full_min 0.480

loop_
_space_group_symop_operation_xyz
'x, y, z'
'-x, -y, -z'

loop_
_atom_site_label
_atom_site_type_symbol
_atom_site_fract_x
_atom_site_fract_y
_atom_site_fract_z
_atom_site_U_iso_or_equiv
_atom_site_adp_type
_atom_site_occupancy
_atom_site_site_symmetry_order
_atom_site_calc_flag
_atom_site_refinement_flags_posn
_atom_site_refinement_flags_adp
_atom_site_refinement_flags_occupancy
_atom_site_disorder_assembly
_atom_site_disorder_group
Zn1 Zn 0.27412(3) 0.50800(2) 0.25776(2) 0.01579(8) Uani 1 1 d . . . . .
Cl1 Cl 0.20094(5) 0.37173(5) 0.18674(5) 0.02679(12) Uani 1 1 d . . . . .
Cl2 Cl 0.41911(5) 0.63258(5) 0.13334(4) 0.02107(11) Uani 1 1 d . . . . .
N1 N 0.54767(17) 0.26019(16) 0.38920(14) 0.0198(3) Uani 1 1 d . . . . .
H1 H 0.576010 0.238975 0.323228 0.024 Uiso 1 1 calc R U . . .
N2 N 0.43747(17) 0.35757(16) 0.38822(14) 0.0193(3) Uani 1 1 d . . . . .
N3 N 0.22578(16) 0.52377(16) 0.43433(14) 0.0169(3) Uani 1 1 d . . . . .
N4 N 0.08024(16) 0.65701(16) 0.23027(14) 0.0169(3) Uani 1 1 d . . . . .
N5 N -0.01157(16) 0.73543(16) 0.13852(14) 0.0181(3) Uani 1 1 d . . . . .
H5 H -0.002538 0.737754 0.060902 0.022 Uiso 1 1 calc R U . . .
C1 C 0.3120(2) 0.45154(19) 0.53204(16) 0.0180(4) Uani 1 1 d . . . . .
C2 C 0.2839(2) 0.4630(2) 0.64865(17) 0.0216(4) Uani 1 1 d . . . . .
H2 H 0.347483 0.415806 0.715718 0.026 Uiso 1 1 calc R U . . .
C3 C 0.1610(2) 0.5451(2) 0.66445(17) 0.0219(4) Uani 1 1 d . . . . .
H3 H 0.138096 0.551849 0.744164 0.026 Uiso 1 1 calc R U . . .
C4 C 0.0704(2) 0.6180(2) 0.56410(18) 0.0208(4) Uani 1 1 d . . . . .
H4 H -0.014779 0.673415 0.574444 0.025 Uiso 1 1 calc R U . . .
C5 C 0.10887(19) 0.60694(19) 0.44859(17) 0.0172(3) Uani 1 1 d . . . . .
C6 C 0.02807(19) 0.68193(19) 0.33271(17) 0.0172(4) Uani 1 1 d . . . . .
C7 C -0.0961(2) 0.7772(2) 0.30569(17) 0.0195(4) Uani 1 1 d . . . . .
H7 H -0.152725 0.812020 0.361903 0.023 Uiso 1 1 calc R U . . .
C8 C -0.11906(19) 0.8101(2) 0.17923(17) 0.0188(4) Uani 1 1 d . . . . .
C9 C -0.2344(2) 0.9080(2) 0.09328(19) 0.0249(4) Uani 1 1 d . . . . .
C10 C -0.3435(3) 0.9652(5) 0.1711(3) 0.0844(16) Uani 1 1 d . . . . .
H10A H -0.381846 0.893438 0.233057 0.127 Uiso 1 1 calc R U . . .
H10B H -0.416674 1.032193 0.115789 0.127 Uiso 1 1 calc R U . . .
H10C H -0.302447 1.007016 0.214792 0.127 Uiso 1 1 calc R U . . .
C11 C -0.1801(3) 1.0227(2) -0.0060(3) 0.0396(6) Uani 1 1 d . . . . .
H11A H -0.140293 1.067101 0.035792 0.059 Uiso 1 1 calc R U . . .
H11B H -0.255623 1.086979 -0.060079 0.059 Uiso 1 1 calc R U . . .
H11C H -0.109613 0.987261 -0.057200 0.059 Uiso 1 1 calc R U . . .
C12 C -0.2930(3) 0.8391(3) 0.0263(3) 0.0497(8) Uani 1 1 d . . . . .
H12A H -0.221472 0.806359 -0.025768 0.075 Uiso 1 1 calc R U . . .
H12B H -0.369383 0.902630 -0.027150 0.075 Uiso 1 1 calc R U . . .
H12C H -0.326004 0.763810 0.088705 0.075 Uiso 1 1 calc R U . . .
C13 C 0.4298(2) 0.35878(19) 0.50438(17) 0.0187(4) Uani 1 1 d . . . . .
C14 C 0.5366(2) 0.2617(2) 0.57936(17) 0.0217(4) Uani 1 1 d . . . . .
H14 H 0.554518 0.243452 0.664659 0.026 Uiso 1 1 calc R U . . .
C15 C 0.6110(2) 0.19774(19) 0.50264(17) 0.0190(4) Uani 1 1 d . . . . .
C16 C 0.7276(2) 0.0758(2) 0.53084(18) 0.0217(4) Uani 1 1 d . . . . .
C17 C 0.7995(2) 0.0531(2) 0.6507(2) 0.0283(4) Uani 1 1 d . . . . .
H17A H 0.838318 0.129582 0.637622 0.042 Uiso 1 1 calc R U . . .
H17B H 0.873172 -0.028086 0.671251 0.042 Uiso 1 1 calc R U . . .
H17C H 0.733099 0.043293 0.720213 0.042 Uiso 1 1 calc R U . . .
C18 C 0.6708(2) -0.0469(2) 0.5526(2) 0.0275(4) Uani 1 1 d . . . . .
H18A H 0.602863 -0.056598 0.620882 0.041 Uiso 1 1 calc R U . . .
H18B H 0.745932 -0.126933 0.575375 0.041 Uiso 1 1 calc R U . . .
H18C H 0.627270 -0.035212 0.475426 0.041 Uiso 1 1 calc R U . . .
C19 C 0.8290(2) 0.0915(2) 0.4203(2) 0.0266(4) Uani 1 1 d . . . . .
H19A H 0.779859 0.111590 0.343357 0.040 Uiso 1 1 calc R U . . .
H19B H 0.899538 0.008457 0.437384 0.040 Uiso 1 1 calc R U . . .
H19C H 0.872252 0.164640 0.409383 0.040 Uiso 1 1 calc R U . . .
O1 O 0.95240(17) 0.27380(17) 0.10078(14) 0.0295(3) Uani 1 1 d D . . . .
H1A H 1.014(3) 0.311(3) 0.124(3) 0.044 Uiso 1 1 d D U . . .
H1B H 0.867(2) 0.330(3) 0.100(3) 0.044 Uiso 1 1 d D U . . .
O2 O 0.7203(4) 0.4688(4) 0.0881(3) 0.0322(9) Uani 0.459(4) 1 d D . P A 1
H2A H 0.627(3) 0.501(7) 0.108(6) 0.048 Uiso 0.459(4) 1 d D U P A 1
H2B H 0.726(6) 0.524(6) 0.000(3) 0.048 Uiso 0.459(4) 1 d D U P A 1
O4 O 0.5147(4) 0.2437(4) 0.1616(3) 0.0279(9) Uani 0.459(4) 1 d D . P A 1
H4A H 0.552(5) 0.272(6) 0.079(3) 0.042 Uiso 0.459(4) 1 d D U P A 1
H4B H 0.420(3) 0.290(6) 0.150(5) 0.042 Uiso 0.459(4) 1 d D U P A 1
O3 O 0.6544(3) 0.3543(3) 0.1354(2) 0.0264(7) Uani 0.541(4) 1 d D . P A 2
H3A H 0.629(5) 0.346(5) 0.064(3) 0.040 Uiso 0.541(4) 1 d D U P A 2
H3B H 0.604(5) 0.438(3) 0.135(5) 0.040 Uiso 0.541(4) 1 d D U P A 2

loop_
_atom_site_aniso_label
_atom_site_aniso_U_11
_atom_site_aniso_U_22
_atom_site_aniso_U_33
_atom_site_aniso_U_23
_atom_site_aniso_U_13
_atom_site_aniso_U_12
Zn1 0.01742(13) 0.01662(13) 0.01296(12) -0.00444(9) -0.00169(8) -0.00435(9)
Cl1 0.0268(2) 0.0292(3) 0.0331(2) -0.0191(2) -0.00086(19) -0.0092(2)
Cl2 0.0206(2) 0.0239(2) 0.01658(19) -0.00279(16) -0.00112(15) -0.00864(18)
N1 0.0244(8) 0.0175(8) 0.0147(7) -0.0050(6) -0.0016(6) -0.0011(7)
N2 0.0235(8) 0.0170(8) 0.0144(7) -0.0036(6) -0.0040(6) -0.0015(6)
N3 0.0169(8) 0.0180(8) 0.0150(7) -0.0044(6) -0.0016(6) -0.0048(6)
N4 0.0172(7) 0.0167(8) 0.0151(7) -0.0038(6) -0.0046(6) -0.0024(6)
N5 0.0183(8) 0.0180(8) 0.0158(7) -0.0034(6) -0.0046(6) -0.0033(6)
C1 0.0205(9) 0.0186(9) 0.0152(8) -0.0043(7) -0.0032(7) -0.0067(7)
C2 0.0259(10) 0.0224(10) 0.0150(8) -0.0049(7) -0.0047(7) -0.0048(8)
C3 0.0279(10) 0.0234(10) 0.0161(8) -0.0087(7) 0.0007(7) -0.0068(8)
C4 0.0226(9) 0.0211(9) 0.0206(9) -0.0083(7) -0.0005(7) -0.0070(8)
C5 0.0173(9) 0.0174(9) 0.0188(8) -0.0065(7) -0.0013(7) -0.0074(7)
C6 0.0162(9) 0.0181(9) 0.0187(8) -0.0064(7) -0.0021(7) -0.0061(7)
C7 0.0157(9) 0.0223(9) 0.0211(9) -0.0093(7) -0.0016(7) -0.0032(7)
C8 0.0144(8) 0.0209(9) 0.0211(9) -0.0068(7) -0.0024(7) -0.0046(7)
C9 0.0155(9) 0.0312(11) 0.0234(9) -0.0071(8) -0.0055(7) -0.0002(8)
C10 0.0303(15) 0.148(4) 0.0377(15) -0.032(2) -0.0137(12) 0.045(2)
C11 0.0373(13) 0.0216(11) 0.0476(13) 0.0022(10) -0.0204(11) -0.0019(10)
C12 0.0548(17) 0.0409(15) 0.0482(15) 0.0050(12) -0.0357(13) -0.0227(13)
C13 0.0216(9) 0.0185(9) 0.0157(8) -0.0051(7) -0.0028(7) -0.0051(8)
C14 0.0231(10) 0.0226(10) 0.0171(8) -0.0056(7) -0.0057(7) -0.0020(8)
C15 0.0210(9) 0.0179(9) 0.0168(8) -0.0036(7) -0.0022(7) -0.0063(8)
C16 0.0220(10) 0.0182(9) 0.0218(9) -0.0043(7) -0.0016(7) -0.0035(8)
C17 0.0258(11) 0.0255(11) 0.0274(10) -0.0054(8) -0.0076(8) 0.0006(9)
C18 0.0232(10) 0.0184(10) 0.0353(11) -0.0042(8) -0.0020(8) -0.0034(8)
C19 0.0251(10) 0.0234(10) 0.0294(10) -0.0089(8) 0.0016(8) -0.0046(8)
O1 0.0290(8) 0.0376(9) 0.0264(7) -0.0164(7) -0.0017(6) -0.0075(7)
O2 0.0245(18) 0.048(2) 0.0230(16) -0.0165(15) -0.0024(13) -0.0010(15)
O4 0.0294(18) 0.0345(19) 0.0170(14) -0.0102(13) -0.0010(12) -0.0014(14)
O3 0.0273(15) 0.0317(16) 0.0185(12) -0.0086(11) -0.0031(10) -0.0037(12)

loop_
_atom_type_symbol
_atom_type_description
_atom_type_scat_dispersion_real
_atom_type_scat_dispersion_imag
_atom_type_scat_source
C C 0.0181 0.0091 'International Tables Vol C Tables 4.2.6.8 and 6.1.1.4'
H H 0.0000 0.0000 'International Tables Vol C Tables 4.2.6.8 and 6.1.1.4'
Cl Cl 0.3639 0.7018 'International Tables Vol C Tables 4.2.6.8 and 6.1.1.4'
N N 0.0311 0.0180 'International Tables Vol C Tables 4.2.6.8 and 6.1.1.4'
O O 0.0492 0.0322 'International Tables Vol C Tables 4.2.6.8 and 6.1.1.4'
Zn Zn -1.5491 0.6778 'International Tables Vol C Tables 4.2.6.8 and 6.1.1.4'

loop_
_geom_angle_atom_site_label_1
_geom_angle_atom_site_label_2
_geom_angle_atom_site_label_3
_geom_angle
_geom_angle_site_symmetry_1
_geom_angle_site_symmetry_3
_geom_angle_publ_flag
Cl1 Zn1 Cl2 118.25(2) . . ?
N2 Zn1 Cl1 99.19(5) . . ?
N2 Zn1 Cl2 94.68(4) . . ?
N3 Zn1 Cl1 125.39(4) . . ?
N3 Zn1 Cl2 116.31(4) . . ?
N3 Zn1 N2 73.99(6) . . ?
N3 Zn1 N4 74.89(6) . . ?
N4 Zn1 Cl1 96.25(4) . . ?
N4 Zn1 Cl2 101.69(4) . . ?
N4 Zn1 N2 148.74(6) . . ?
N2 N1 H1 123.5 . . ?
N2 N1 C15 112.98(16) . . ?
C15 N1 H1 123.5 . . ?
N1 N2 Zn1 139.96(12) . . ?
C13 N2 Zn1 114.94(13) . . ?
C13 N2 N1 105.11(15) . . ?
C1 N3 Zn1 120.24(13) . . ?
C5 N3 Zn1 119.42(12) . . ?
C5 N3 C1 120.34(16) . . ?
N5 N4 Zn1 139.47(12) . . ?
C6 N4 Zn1 115.51(12) . . ?
C6 N4 N5 105.00(15) . . ?
N4 N5 H5 123.8 . . ?
N4 N5 C8 112.40(15) . . ?
C8 N5 H5 123.8 . . ?
N3 C1 C2 121.22(19) . . ?
N3 C1 C13 113.89(16) . . ?
C2 C1 C13 124.82(17) . . ?
C1 C2 H2 120.8 . . ?
C3 C2 C1 118.30(18) . . ?
C3 C2 H2 120.8 . . ?
C2 C3 H3 119.8 . . ?
C2 C3 C4 120.48(18) . . ?
C4 C3 H3 119.8 . . ?
C3 C4 H4 121.0 . . ?
C5 C4 C3 117.92(19) . . ?
C5 C4 H4 121.0 . . ?
N3 C5 C4 121.60(17) . . ?
N3 C5 C6 113.95(16) . . ?
C4 C5 C6 124.45(18) . . ?
N4 C6 C5 116.20(17) . . ?
N4 C6 C7 111.06(16) . . ?
C7 C6 C5 132.74(18) . . ?
C6 C7 H7 127.4 . . ?
C8 C7 C6 105.29(17) . . ?
C8 C7 H7 127.4 . . ?
N5 C8 C7 106.23(17) . . ?
N5 C8 C9 122.44(17) . . ?
C7 C8 C9 131.32(18) . . ?
C8 C9 C10 108.73(18) . . ?
C8 C9 C11 109.76(17) . . ?
C8 C9 C12 110.13(19) . . ?
C10 C9 C11 108.5(3) . . ?
C10 C9 C12 111.2(3) . . ?
C12 C9 C11 108.46(19) . . ?
C9 C10 H10A 109.5 . . ?
C9 C10 H10B 109.5 . . ?
C9 C10 H10C 109.5 . . ?
H10A C10 H10B 109.5 . . ?
H10A C10 H10C 109.5 . . ?
H10B C10 H10C 109.5 . . ?
C9 C11 H11A 109.5 . . ?
C9 C11 H11B 109.5 . . ?
C9 C11 H11C 109.5 . . ?
H11A C11 H11B 109.5 . . ?
H11A C11 H11C 109.5 . . ?
H11B C11 H11C 109.5 . . ?
C9 C12 H12A 109.5 . . ?
C9 C12 H12B 109.5 . . ?
C9 C12 H12C 109.5 . . ?
H12A C12 H12B 109.5 . . ?
H12A C12 H12C 109.5 . . ?
H12B C12 H12C 109.5 . . ?
N2 C13 C1 116.64(17) . . ?
N2 C13 C14 110.94(17) . . ?
C14 C13 C1 132.31(17) . . ?
C13 C14 H14 127.3 . . ?
C15 C14 C13 105.47(16) . . ?
C15 C14 H14 127.3 . . ?
N1 C15 C14 105.48(17) . . ?
N1 C15 C16 122.69(17) . . ?
C14 C15 C16 131.52(17) . . ?
C15 C16 C17 109.22(17) . . ?
C15 C16 C18 109.39(16) . . ?
C15 C16 C19 110.77(16) . . ?
C17 C16 C18 108.51(17) . . ?
C17 C16 C19 110.74(17) . . ?
C19 C16 C18 108.18(17) . . ?
C16 C17 H17A 109.5 . . ?
C16 C17 H17B 109.5 . . ?
C16 C17 H17C 109.5 . . ?
H17A C17 H17B 109.5 . . ?
H17A C17 H17C 109.5 . . ?
H17B C17 H17C 109.5 . . ?
C16 C18 H18A 109.5 . . ?
C16 C18 H18B 109.5 . . ?
C16 C18 H18C 109.5 . . ?
H18A C18 H18B 109.5 . . ?
H18A C18 H18C 109.5 . . ?
H18B C18 H18C 109.5 . . ?
C16 C19 H19A 109.5 . . ?
C16 C19 H19B 109.5 . . ?
C16 C19 H19C 109.5 . . ?
H19A C19 H19B 109.5 . . ?
H19A C19 H19C 109.5 . . ?
H19B C19 H19C 109.5 . . ?
H1A O1 H1B 105(2) . . ?
H2A O2 H2B 102(4) . . ?
H4A O4 H4B 103(4) . . ?
H3A O3 H3B 107(3) . . ?

loop_
_geom_bond_atom_site_label_1
_geom_bond_atom_site_label_2
_geom_bond_distance
_geom_bond_site_symmetry_2
_geom_bond_publ_flag
Zn1 Cl1 2.2724(5) . ?
Zn1 Cl2 2.2774(5) . ?
Zn1 N2 2.2269(16) . ?
Zn1 N3 2.1049(15) . ?
Zn1 N4 2.1835(16) . ?
N1 H1 0.8800 . ?
N1 N2 1.341(2) . ?
N1 C15 1.358(2) . ?
N2 C13 1.337(2) . ?
N3 C1 1.349(2) . ?
N3 C5 1.343(3) . ?
N4 N5 1.349(2) . ?
N4 C6 1.340(2) . ?
N5 H5 0.8800 . ?
N5 C8 1.352(3) . ?
C1 C2 1.391(3) . ?
C1 C13 1.462(3) . ?
C2 H2 0.9500 . ?
C2 C3 1.384(3) . ?
C3 H3 0.9500 . ?
C3 C4 1.396(3) . ?
C4 H4 0.9500 . ?
C4 C5 1.389(3) . ?
C5 C6 1.471(3) . ?
C6 C7 1.395(3) . ?
C7 H7 0.9500 . ?
C7 C8 1.387(3) . ?
C8 C9 1.513(3) . ?
C9 C10 1.518(4) . ?
C9 C11 1.532(3) . ?
C9 C12 1.520(3) . ?
C10 H10A 0.9800 . ?
C10 H10B 0.9800 . ?
C10 H10C 0.9800 . ?
C11 H11A 0.9800 . ?
C11 H11B 0.9800 . ?
C11 H11C 0.9800 . ?
C12 H12A 0.9800 . ?
C12 H12B 0.9800 . ?
C12 H12C 0.9800 . ?
C13 C14 1.401(3) . ?
C14 H14 0.9500 . ?
C14 C15 1.389(3) . ?
C15 C16 1.507(3) . ?
C16 C17 1.528(3) . ?
C16 C18 1.539(3) . ?
C16 C19 1.532(3) . ?
C17 H17A 0.9800 . ?
C17 H17B 0.9800 . ?
C17 H17C 0.9800 . ?
C18 H18A 0.9800 . ?
C18 H18B 0.9800 . ?
C18 H18C 0.9800 . ?
C19 H19A 0.9800 . ?
C19 H19B 0.9800 . ?
C19 H19C 0.9800 . ?
O1 H1A 0.938(17) . ?
O1 H1B 0.928(17) . ?
O2 H2A 0.96(2) . ?
O2 H2B 0.97(2) . ?
O4 H4A 0.947(19) . ?
O4 H4B 0.96(2) . ?
O3 H3A 0.933(19) . ?
O3 H3B 0.940(19) . ?

loop_
_geom_torsion_atom_site_label_1
_geom_torsion_atom_site_label_2
_geom_torsion_atom_site_label_3
_geom_torsion_atom_site_label_4
_geom_torsion
_geom_torsion_site_symmetry_1
_geom_torsion_site_symmetry_2
_geom_torsion_site_symmetry_3
_geom_torsion_site_symmetry_4
_geom_torsion_publ_flag
Zn1 N2 C13 C1 3.7(2) . . . . ?
Zn1 N2 C13 C14 -179.69(13) . . . . ?
Zn1 N3 C1 C2 178.26(14) . . . . ?
Zn1 N3 C1 C13 -4.6(2) . . . . ?
Zn1 N3 C5 C4 178.09(14) . . . . ?
Zn1 N3 C5 C6 -1.5(2) . . . . ?
Zn1 N4 N5 C8 178.98(14) . . . . ?
Zn1 N4 C6 C5 0.6(2) . . . . ?
Zn1 N4 C6 C7 -179.39(12) . . . . ?
N1 N2 C13 C1 -176.27(16) . . . . ?
N1 N2 C13 C14 0.3(2) . . . . ?
N1 C15 C16 C17 165.02(18) . . . . ?
N1 C15 C16 C18 -76.4(2) . . . . ?
N1 C15 C16 C19 42.8(2) . . . . ?
N2 N1 C15 C14 -1.0(2) . . . . ?
N2 N1 C15 C16 173.31(16) . . . . ?
N2 C13 C14 C15 -0.9(2) . . . . ?
N3 C1 C2 C3 3.6(3) . . . . ?
N3 C1 C13 N2 0.3(2) . . . . ?
N3 C1 C13 C14 -175.44(19) . . . . ?
N3 C5 C6 N4 0.5(2) . . . . ?
N3 C5 C6 C7 -179.44(19) . . . . ?
N4 N5 C8 C7 -0.5(2) . . . . ?
N4 N5 C8 C9 178.83(17) . . . . ?
N4 C6 C7 C8 0.3(2) . . . . ?
N5 N4 C6 C5 179.38(15) . . . . ?
N5 N4 C6 C7 -0.6(2) . . . . ?
N5 C8 C9 C10 175.0(3) . . . . ?
N5 C8 C9 C11 -66.5(3) . . . . ?
N5 C8 C9 C12 52.9(3) . . . . ?
C1 N3 C5 C4 -2.3(3) . . . . ?
C1 N3 C5 C6 178.07(16) . . . . ?
C1 C2 C3 C4 -2.4(3) . . . . ?
C1 C13 C14 C15 175.0(2) . . . . ?
C2 C1 C13 N2 177.35(18) . . . . ?
C2 C1 C13 C14 1.6(3) . . . . ?
C2 C3 C4 C5 -1.0(3) . . . . ?
C3 C4 C5 N3 3.5(3) . . . . ?
C3 C4 C5 C6 -176.97(17) . . . . ?
C4 C5 C6 N4 -179.07(17) . . . . ?
C4 C5 C6 C7 1.0(3) . . . . ?
C5 N3 C1 C2 -1.3(3) . . . . ?
C5 N3 C1 C13 175.86(16) . . . . ?
C5 C6 C7 C8 -179.68(19) . . . . ?
C6 N4 N5 C8 0.7(2) . . . . ?
C6 C7 C8 N5 0.1(2) . . . . ?
C6 C7 C8 C9 -179.2(2) . . . . ?
C7 C8 C9 C10 -5.9(4) . . . . ?
C7 C8 C9 C11 112.7(3) . . . . ?
C7 C8 C9 C12 -128.0(2) . . . . ?
C13 C1 C2 C3 -173.23(18) . . . . ?
C13 C14 C15 N1 1.1(2) . . . . ?
C13 C14 C15 C16 -172.48(19) . . . . ?
C14 C15 C16 C17 -22.3(3) . . . . ?
C14 C15 C16 C18 96.3(2) . . . . ?
C14 C15 C16 C19 -144.5(2) . . . . ?
C15 N1 N2 Zn1 -179.52(15) . . . . ?
C15 N1 N2 C13 0.4(2) . . . . ?
